data_7229828
loop_
_publ_author_name
'Song, Wei-Chao'
'Liang, Ling'
'Cui, Xun-Zhe'
'Wang, Xiu-Guang'
'Yang, En-Cui'
'Zhao, Xiao-Jun'

_publ_section_title
;
 Assembly of ZnII-coordination polymers constructed from benzothiadiazole
 functionalized bipyridines and V-shaped dicarboxylic acids: topology
 variety, photochemical and visible-light-driven photocatalytic properties
;
_journal_issue 5
_journal_name_full CrystEngComm
_journal_page_first 668
_journal_paper_doi 10.1039/C7CE01933E
_journal_volume 20
_journal_year 2018
_chemical_formula_moiety 'C48 H30 N4 O10 S Zn2, 2.75(C3 H7 N O)'
_chemical_formula_sum 'C56.25 H49.25 N6.75 O12.75 S Zn2'
_chemical_formula_weight 1186.57
_space_group_crystal_system monoclinic
_space_group_IT_number 9
_space_group_name_Hall 'C -2yc'
_space_group_name_H-M_alt 'C 1 c 1'
_symmetry_space_group_name_Hall 'C -2yc'
_symmetry_space_group_name_H-M 'C 1 c 1'
_atom_sites_solution_hydrogens geom
_audit_creation_date 2015-10-14
_audit_creation_method
;
Olex2 1.2
(compiled 2015.09.30 svn.r3233 for OlexSys, GUI svn.r5103)
;
_audit_update_record
;
2017-11-02 deposited with the CCDC.
2017-12-27 downloaded from the CCDC.
;
_cell_angle_alpha 90
_cell_angle_beta 109.8973(19)
_cell_angle_gamma 90
_cell_formula_units_Z 4
_cell_length_a 14.8009(3)
_cell_length_b 24.9586(4)
_cell_length_c 15.8871(3)
_cell_measurement_reflns_used 7350
_cell_measurement_temperature 173.00(10)
_cell_measurement_theta_max 74.3120
_cell_measurement_theta_min 4.6200
_cell_volume 5518.50(19)
_computing_cell_refinement
;
CrysAlisPro, Agilent Technologies,
Version 1.171.37.35 (release 13-08-2014 CrysAlis171 .NET)
(compiled Aug 13 2014,18:06:01)
;
_computing_data_collection
;
CrysAlisPro, Agilent Technologies,
Version 1.171.37.35 (release 13-08-2014 CrysAlis171 .NET)
(compiled Aug 13 2014,18:06:01)
;
_computing_data_reduction
;
CrysAlisPro, Agilent Technologies,
Version 1.171.37.35 (release 13-08-2014 CrysAlis171 .NET)
(compiled Aug 13 2014,18:06:01)
;
_computing_molecular_graphics 'Olex2 (Dolomanov et al., 2009)'
_computing_publication_material 'Olex2 (Dolomanov et al., 2009)'
_computing_structure_refinement 'ShelXL (Sheldrick, 2015)'
_computing_structure_solution 'ShelXT (Sheldrick, 2015)'
_diffrn_ambient_environment N~2~
_diffrn_ambient_temperature 173.00(10)
_diffrn_detector 'CCD plate'
_diffrn_detector_area_resol_mean 5.2740
_diffrn_detector_type AtlasS2
_diffrn_measured_fraction_theta_full 1.000
_diffrn_measured_fraction_theta_max 1.000
_diffrn_measurement_details
;
#__ type_ start__ end____ width___ exp.time_
  1 omega  -45.00    7.00   1.0000    5.8800
omega____ theta____ kappa____ phi______ frames
    -      -38.5000   38.0000  -90.0000 52

#__ type_ start__ end____ width___ exp.time_
  2 omega  -50.00   25.00   1.0000    5.8800
omega____ theta____ kappa____ phi______ frames
    -      -38.5000   38.0000 -150.0000 75

#__ type_ start__ end____ width___ exp.time_
  3 omega  -36.00   -9.00   1.0000    5.8800
omega____ theta____ kappa____ phi______ frames
    -      -38.5000  125.0000  -60.0000 27

#__ type_ start__ end____ width___ exp.time_
  4 omega  -82.00  -55.00   1.0000    5.8800
omega____ theta____ kappa____ phi______ frames
    -      -38.5000  125.0000  -60.0000 27

#__ type_ start__ end____ width___ exp.time_
  5 omega   40.00   84.00   1.0000   23.5100
omega____ theta____ kappa____ phi______ frames
    -      106.0351  -45.0000   60.0000 44

#__ type_ start__ end____ width___ exp.time_
  6 omega   37.00   69.00   1.0000   23.5100
omega____ theta____ kappa____ phi______ frames
    -      106.0351  -30.0000  150.0000 32

#__ type_ start__ end____ width___ exp.time_
  7 omega   91.00  156.00   1.0000   23.5100
omega____ theta____ kappa____ phi______ frames
    -      106.0351   45.0000   30.0000 65

#__ type_ start__ end____ width___ exp.time_
  8 omega  144.00  170.00   1.0000   23.5100
omega____ theta____ kappa____ phi______ frames
    -      106.0351  125.0000   90.0000 26

#__ type_ start__ end____ width___ exp.time_
  9 omega   55.00   90.00   1.0000   23.5100
omega____ theta____ kappa____ phi______ frames
    -      106.0351  -30.0000 -150.0000 35

#__ type_ start__ end____ width___ exp.time_
 10 omega   40.00   98.00   1.0000   23.5100
omega____ theta____ kappa____ phi______ frames
    -      106.0351  -45.0000  -90.0000 58

#__ type_ start__ end____ width___ exp.time_
 11 omega   42.00   95.00   1.0000   23.5100
omega____ theta____ kappa____ phi______ frames
    -      106.0351  -45.0000    0.0000 53

#__ type_ start__ end____ width___ exp.time_
 12 omega   27.00   92.00   1.0000    5.8800
omega____ theta____ kappa____ phi______ frames
    -       43.1514 -125.0000  120.0000 65

#__ type_ start__ end____ width___ exp.time_
 13 omega   27.00   96.00   1.0000   23.5100
omega____ theta____ kappa____ phi______ frames
    -      106.0351  -94.0000  -90.0000 69

#__ type_ start__ end____ width___ exp.time_
 14 omega   37.00   78.00   1.0000   23.5100
omega____ theta____ kappa____ phi______ frames
    -      106.0351 -125.0000 -150.0000 41
;
_diffrn_measurement_device 'four-circle diffractometer'
_diffrn_measurement_device_type 'SuperNova, Dual, Cu at zero, AtlasS2'
_diffrn_measurement_method '\w scans'
_diffrn_orient_matrix_UB_11 0.0757648000
_diffrn_orient_matrix_UB_12 -0.0267072000
_diffrn_orient_matrix_UB_13 -0.0329233000
_diffrn_orient_matrix_UB_21 0.0052618000
_diffrn_orient_matrix_UB_22 0.0512695000
_diffrn_orient_matrix_UB_23 -0.0521990000
_diffrn_orient_matrix_UB_31 0.0804632000
_diffrn_orient_matrix_UB_32 0.0217171000
_diffrn_orient_matrix_UB_33 0.0825922000
_diffrn_radiation_monochromator mirror
_diffrn_radiation_probe x-ray
_diffrn_radiation_type CuK\a
_diffrn_radiation_wavelength 1.54184
_diffrn_reflns_av_R_equivalents 0.0283
_diffrn_reflns_av_unetI/netI 0.0381
_diffrn_reflns_Laue_measured_fraction_full 1.000
_diffrn_reflns_Laue_measured_fraction_max 1.000
_diffrn_reflns_limit_h_max 17
_diffrn_reflns_limit_h_min -17
_diffrn_reflns_limit_k_max 29
_diffrn_reflns_limit_k_min -26
_diffrn_reflns_limit_l_max 18
_diffrn_reflns_limit_l_min -13
_diffrn_reflns_number 10910
_diffrn_reflns_point_group_measured_fraction_full 0.575
_diffrn_reflns_point_group_measured_fraction_max 0.575
_diffrn_reflns_theta_full 67.066
_diffrn_reflns_theta_max 67.066
_diffrn_reflns_theta_min 3.542
_diffrn_source 'sealed X-ray tube'
_diffrn_source_type 'SuperNova (Cu) X-ray Source'
_exptl_absorpt_coefficient_mu 2.007
_exptl_absorpt_correction_T_max 1.00000
_exptl_absorpt_correction_T_min 0.28566
_exptl_absorpt_correction_type multi-scan
_exptl_absorpt_process_details
;
CrysAlisPro, Agilent Technologies,
Version 1.171.37.35 (release 13-08-2014 CrysAlis171 .NET)
(compiled Aug 13 2014,18:06:01)
Empirical absorption correction using spherical harmonics,
 implemented in SCALE3 ABSPACK scaling algorithm.
;
_exptl_crystal_colour brown
_exptl_crystal_colour_primary brown
_exptl_crystal_density_diffrn 1.428
_exptl_crystal_description block
_exptl_crystal_F_000 2448
_exptl_crystal_size_max 0.2
_exptl_crystal_size_mid 0.18
_exptl_crystal_size_min 0.17
_refine_diff_density_max 0.943
_refine_diff_density_min -0.320
_refine_diff_density_rms 0.070
_refine_ls_abs_structure_details
;
 Classical Flack method preferred over Parsons because s.u. lower.
;
_refine_ls_abs_structure_Flack 0.02(2)
_refine_ls_extinction_method none
_refine_ls_goodness_of_fit_ref 1.060
_refine_ls_hydrogen_treatment constr
_refine_ls_matrix_type full
_refine_ls_number_parameters 727
_refine_ls_number_reflns 5666
_refine_ls_number_restraints 92
_refine_ls_restrained_S_all 1.067
_refine_ls_R_factor_all 0.0391
_refine_ls_R_factor_gt 0.0366
_refine_ls_shift/su_max 0.001
_refine_ls_shift/su_mean 0.000
_refine_ls_structure_factor_coef Fsqd
_refine_ls_weighting_details 'w=1/[\s^2^(Fo^2^)+(0.0746P)^2^+1.0434P] where P=(Fo^2^+2Fc^2^)/3'
_refine_ls_weighting_scheme calc
_refine_ls_wR_factor_gt 0.1023
_refine_ls_wR_factor_ref 0.1043
_reflns_Friedel_coverage 0.148
_reflns_Friedel_fraction_full 0.149
_reflns_Friedel_fraction_max 0.149
_reflns_number_gt 5379
_reflns_number_total 5666
_reflns_threshold_expression 'I > 2\s(I)'
_cod_data_source_file c7ce01933e2.cif
_cod_data_source_block 2
_cod_depositor_comments 'Adding full bibliography for 7229827--7229830.cif.'
_cod_original_cell_volume 5518.50(18)
_cod_database_code 7229828
_shelx_space_group_comment
;
The symmetry employed for this shelxl refinement is uniquely defined
by the following loop, which should always be used as a source of
symmetry information in preference to the above space-group names.
They are only intended as comments.
;
_reflns_odcompleteness_completeness 99.98
_reflns_odcompleteness_iscentric 1
_reflns_odcompleteness_theta 66.97
_olex2_refinement_description
;
1. Fixed Uiso
 At 1.2 times of:
  All C(H) groups
 At 1.5 times of:
  All C(H,H,H) groups
2. Uiso/Uaniso restraints and constraints
Uanis(N7) \\sim Ueq, Uanis(O13) \\sim Ueq, Uanis(C57) \\sim Ueq, Uanis(C55)
\\sim Ueq, Uanis(C56) \\sim Ueq, Uanis(O12) \\sim Ueq, Uanis(N6) \\sim Ueq,
Uanis(C52) \\sim Ueq, Uanis(C54) \\sim Ueq, Uanis(C53) \\sim Ueq, Uanis(N5)
\\sim Ueq, Uanis(O11) \\sim Ueq, Uanis(C51) \\sim Ueq, Uanis(C49) \\sim Ueq,
Uanis(C50) \\sim Ueq: with sigma of 0.005 and sigma for terminal atoms of 0.01
3. Others
 Fixed Sof: O11(0.75) N5(0.75) C49(0.75) H49(0.75) C50(0.75) H50A(0.75)
 H50B(0.75) H50C(0.75) C51(0.75) H51A(0.75) H51B(0.75) H51C(0.75)
4.a Aromatic/amide H refined with riding coordinates:
 C2(H2), C3(H3), C4(H4), C5(H5), C6(H6), C7(H7), C12(H12), C13(H13), C14(H14),
 C15(H15), C17(H17), C18(H18), C19(H19), C20(H20), C23(H23), C24(H24), C26(H26),
  C27(H27), C29(H29), C30(H30), C32(H32), C33(H33), C37(H37), C38(H38),
 C40(H40), C41(H41), C43(H43), C44(H44), C46(H46), C47(H47), C52(H52), C49(H49),
  C55(H55)
4.b Idealised Me refined as rotating group:
 C53(H53A,H53B,H53C), C54(H54A,H54B,H54C), C50(H50A,H50B,H50C), C51(H51A,H51B,
 H51C), C56(H56A,H56B,H56C), C57(H57A,H57B,H57C)
;
_shelx_shelxl_version_number 2014/7
_olex2_submission_special_instructions 'No special instructions were received'

loop_
_space_group_symop_operation_xyz
'x, y, z'
'x, -y, z+1/2'
'x+1/2, y+1/2, z'
'x+1/2, -y+1/2, z+1/2'

loop_
_atom_site_label
_atom_site_type_symbol
_atom_site_fract_x
_atom_site_fract_y
_atom_site_fract_z
_atom_site_U_iso_or_equiv
_atom_site_adp_type
_atom_site_occupancy
_atom_site_site_symmetry_order
_atom_site_calc_flag
_atom_site_refinement_flags_posn
_atom_site_refinement_flags_adp
_atom_site_refinement_flags_occupancy
Zn1 Zn 0.61931(4) 0.48192(2) 0.92305(4) 0.02291(15) Uani 1 1 d . . .
Zn2 Zn 0.76767(4) 0.49863(2) 1.13911(4) 0.02361(15) Uani 1 1 d . . .
S1 S 0.13973(10) 0.63035(6) 0.29990(9) 0.0397(3) Uani 1 1 d . . .
O1 O 0.5630(3) 0.44008(15) 0.9969(2) 0.0334(8) Uani 1 1 d . . .
O2 O 0.6530(3) 0.45589(15) 1.1395(2) 0.0320(8) Uani 1 1 d . . .
O3 O 0.3101(3) 0.32194(14) 1.1881(3) 0.0341(8) Uani 1 1 d . . .
O4 O 0.2208(2) 0.07327(14) 1.1477(2) 0.0284(7) Uani 1 1 d . . .
O5 O 0.3606(3) 0.07202(14) 1.1284(2) 0.0321(8) Uani 1 1 d . . .
O6 O 0.7312(3) 0.43657(15) 0.9273(2) 0.0311(8) Uani 1 1 d . . .
O7 O 0.8235(3) 0.45348(15) 1.0682(2) 0.0320(8) Uani 1 1 d . . .
O8 O 1.1101(3) 0.30659(14) 0.9573(3) 0.0333(8) Uani 1 1 d . . .
O9 O 1.0279(3) 0.05619(14) 0.9382(3) 0.0338(8) Uani 1 1 d . . .
O10 O 1.1755(2) 0.05563(14) 0.9366(3) 0.0326(8) Uani 1 1 d . . .
N1 N 0.5326(3) 0.46831(17) 0.7955(3) 0.0241(8) Uani 1 1 d . . .
N2 N 0.1970(3) 0.5882(2) 0.3768(3) 0.0372(10) Uani 1 1 d . . .
N3 N 0.1159(3) 0.5931(2) 0.2121(3) 0.0357(10) Uani 1 1 d . . .
N4 N -0.1456(3) 0.51650(17) -0.2318(3) 0.0266(8) Uani 1 1 d . . .
C1 C 0.4182(4) 0.4606(2) 0.6146(3) 0.0297(10) Uani 1 1 d . . .
C2 C 0.3840(4) 0.4834(3) 0.6774(4) 0.0358(12) Uani 1 1 d . . .
H2 H 0.3216 0.4966 0.6597 0.043 Uiso 1 1 calc R . .
C3 C 0.4414(4) 0.4866(2) 0.7654(4) 0.0335(12) Uani 1 1 d . . .
H3 H 0.4164 0.5021 0.8061 0.040 Uiso 1 1 calc R . .
C4 C 0.5662(4) 0.4455(2) 0.7354(3) 0.0290(10) Uani 1 1 d . . .
H4 H 0.6288 0.4325 0.7550 0.035 Uiso 1 1 calc R . .
C5 C 0.5123(3) 0.4405(2) 0.6464(3) 0.0296(10) Uani 1 1 d . . .
H5 H 0.5381 0.4239 0.6073 0.036 Uiso 1 1 calc R . .
C6 C 0.3644(4) 0.4588(3) 0.5177(4) 0.0351(12) Uani 1 1 d . . .
H6 H 0.3803 0.4323 0.4841 0.042 Uiso 1 1 calc R . .
C7 C 0.2944(4) 0.4928(2) 0.4752(4) 0.0316(12) Uani 1 1 d . . .
H7 H 0.2752 0.5176 0.5095 0.038 Uiso 1 1 calc R . .
C8 C 0.2457(4) 0.4937(2) 0.3783(4) 0.0296(12) Uani 1 1 d . . .
C9 C 0.2002(3) 0.5419(2) 0.3355(3) 0.0281(10) Uani 1 1 d . . .
C10 C 0.1514(3) 0.5443(2) 0.2399(3) 0.0279(10) Uani 1 1 d . . .
C11 C 0.1477(4) 0.4984(2) 0.1860(4) 0.0287(11) Uani 1 1 d . . .
C12 C 0.1946(4) 0.4534(2) 0.2290(4) 0.0336(12) Uani 1 1 d . . .
H12 H 0.1953 0.4232 0.1949 0.040 Uiso 1 1 calc R . .
C13 C 0.2418(4) 0.4508(2) 0.3226(4) 0.0337(11) Uani 1 1 d . . .
H13 H 0.2714 0.4189 0.3476 0.040 Uiso 1 1 calc R . .
C14 C 0.0965(4) 0.4972(2) 0.0894(4) 0.0321(12) Uani 1 1 d . . .
H14 H 0.1167 0.4723 0.0561 0.038 Uiso 1 1 calc R . .
C15 C 0.0224(4) 0.5293(2) 0.0446(4) 0.0329(11) Uani 1 1 d . . .
H15 H 0.0051 0.5559 0.0771 0.039 Uiso 1 1 calc R . .
C16 C -0.0326(4) 0.5256(2) -0.0502(4) 0.0295(11) Uani 1 1 d . . .
C17 C -0.1229(4) 0.5477(2) -0.0832(4) 0.0314(11) Uani 1 1 d . . .
H17 H -0.1474 0.5667 -0.0455 0.038 Uiso 1 1 calc R . .
C18 C -0.1775(4) 0.5415(2) -0.1730(3) 0.0288(10) Uani 1 1 d . . .
H18 H -0.2394 0.5556 -0.1932 0.035 Uiso 1 1 calc R . .
C19 C -0.0557(4) 0.4960(2) -0.1999(4) 0.0368(13) Uani 1 1 d . . .
H19 H -0.0312 0.4791 -0.2396 0.044 Uiso 1 1 calc R . .
C20 C 0.0010(4) 0.4992(3) -0.1113(4) 0.0401(14) Uani 1 1 d . . .
H20 H 0.0618 0.4837 -0.0920 0.048 Uiso 1 1 calc R . .
C21 C 0.5810(3) 0.43660(17) 1.0800(3) 0.0239(9) Uani 1 1 d . . .
C22 C 0.5088(3) 0.40691(18) 1.1094(3) 0.0243(9) Uani 1 1 d . . .
C23 C 0.4223(4) 0.3904(2) 1.0467(3) 0.0322(11) Uani 1 1 d . . .
H23 H 0.4092 0.3983 0.9865 0.039 Uiso 1 1 calc R . .
C24 C 0.3563(4) 0.3628(2) 1.0723(4) 0.0346(11) Uani 1 1 d . . .
H24 H 0.2984 0.3521 1.0300 0.042 Uiso 1 1 calc R . .
C25 C 0.3767(4) 0.35082(19) 1.1624(3) 0.0288(10) Uani 1 1 d . . .
C26 C 0.4603(4) 0.3672(3) 1.2251(4) 0.0413(13) Uani 1 1 d . . .
H26 H 0.4725 0.3594 1.2852 0.050 Uiso 1 1 calc R . .
C27 C 0.5277(4) 0.3957(2) 1.1995(4) 0.0371(12) Uani 1 1 d . . .
H27 H 0.5848 0.4071 1.2423 0.044 Uiso 1 1 calc R . .
C28 C 0.3107(3) 0.2670(2) 1.1771(3) 0.0271(9) Uani 1 1 d . . .
C29 C 0.2331(3) 0.2395(2) 1.1855(3) 0.0289(10) Uani 1 1 d . . .
H29 H 0.1849 0.2577 1.1990 0.035 Uiso 1 1 calc R . .
C30 C 0.2282(3) 0.18430(19) 1.1737(3) 0.0265(10) Uani 1 1 d . . .
H30 H 0.1758 0.1656 1.1784 0.032 Uiso 1 1 calc R . .
C31 C 0.3006(3) 0.15669(19) 1.1548(3) 0.0247(9) Uani 1 1 d . . .
C32 C 0.3791(3) 0.1847(2) 1.1485(3) 0.0277(10) Uani 1 1 d . . .
H32 H 0.4281 0.1663 1.1367 0.033 Uiso 1 1 calc R . .
C33 C 0.3848(3) 0.2400(2) 1.1596(4) 0.0284(10) Uani 1 1 d . . .
H33 H 0.4375 0.2587 1.1555 0.034 Uiso 1 1 calc R . .
C34 C 0.2948(3) 0.09755(19) 1.1420(3) 0.0242(9) Uani 1 1 d . . .
C35 C 0.8073(3) 0.43167(18) 0.9947(3) 0.0243(9) Uani 1 1 d . . .
C36 C 0.8850(3) 0.39635(18) 0.9842(3) 0.0249(9) Uani 1 1 d . . .
C37 C 0.9667(4) 0.3859(2) 1.0580(3) 0.0303(10) Uani 1 1 d . . .
H37 H 0.9720 0.4002 1.1136 0.036 Uiso 1 1 calc R . .
C38 C 1.0399(4) 0.3547(2) 1.0493(4) 0.0328(11) Uani 1 1 d . . .
H38 H 1.0939 0.3473 1.0989 0.039 Uiso 1 1 calc R . .
C39 C 1.0324(3) 0.33456(19) 0.9665(4) 0.0279(10) Uani 1 1 d . . .
C40 C 0.9510(4) 0.3433(2) 0.8920(4) 0.0339(11) Uani 1 1 d . . .
H40 H 0.9459 0.3285 0.8369 0.041 Uiso 1 1 calc R . .
C41 C 0.8777(4) 0.3744(2) 0.9013(3) 0.0312(10) Uani 1 1 d . . .
H41 H 0.8230 0.3808 0.8519 0.037 Uiso 1 1 calc R . .
C42 C 1.1045(3) 0.25110(19) 0.9541(3) 0.0252(9) Uani 1 1 d . . .
C43 C 1.0305(3) 0.2228(2) 0.9689(3) 0.0294(10) Uani 1 1 d . . .
H43 H 0.9812 0.2406 0.9812 0.035 Uiso 1 1 calc R . .
C44 C 1.0322(3) 0.1678(2) 0.9649(3) 0.0264(9) Uani 1 1 d . . .
H44 H 0.9826 0.1484 0.9740 0.032 Uiso 1 1 calc R . .
C45 C 1.1054(3) 0.14053(19) 0.9478(3) 0.0249(9) Uani 1 1 d . . .
C46 C 1.1793(3) 0.1699(2) 0.9343(3) 0.0283(10) Uani 1 1 d . . .
H46 H 1.2293 0.1520 0.9232 0.034 Uiso 1 1 calc R . .
C47 C 1.1794(3) 0.2253(2) 0.9372(3) 0.0285(10) Uani 1 1 d . . .
H47 H 1.2288 0.2448 0.9280 0.034 Uiso 1 1 calc R . .
C48 C 1.1008(4) 0.0807(2) 0.9407(3) 0.0263(10) Uani 1 1 d . . .
O12 O 0.1042(5) 0.7275(4) 0.1558(6) 0.101(2) Uani 1 1 d . U .
N6 N 0.1970(6) 0.7932(3) 0.1282(6) 0.080(2) Uani 1 1 d . U .
C52 C 0.1718(6) 0.7605(4) 0.1813(7) 0.075(2) Uani 1 1 d . U .
H52 H 0.2067 0.7620 0.2422 0.090 Uiso 1 1 calc R . .
C53 C 0.1414(11) 0.7934(6) 0.0341(10) 0.125(4) Uani 1 1 d . U .
H53A H 0.1794 0.7791 0.0010 0.187 Uiso 1 1 calc GR . .
H53B H 0.1227 0.8294 0.0149 0.187 Uiso 1 1 calc GR . .
H53C H 0.0851 0.7717 0.0237 0.187 Uiso 1 1 calc GR . .
C54 C 0.2796(10) 0.8269(5) 0.1609(11) 0.117(4) Uani 1 1 d . U .
H54A H 0.2610 0.8635 0.1462 0.176 Uiso 1 1 calc GR . .
H54B H 0.3259 0.8166 0.1338 0.176 Uiso 1 1 calc GR . .
H54C H 0.3074 0.8232 0.2247 0.176 Uiso 1 1 calc GR . .
O11 O 0.8699(7) 0.1923(5) 1.0809(7) 0.100(3) Uani 0.75 1 d . U P
N5 N 0.9256(6) 0.1817(4) 1.2337(7) 0.062(2) Uani 0.75 1 d . U P
C49 C 0.8617(11) 0.1748(7) 1.1504(12) 0.094(4) Uani 0.75 1 d . U P
H49 H 0.8066 0.1551 1.1451 0.112 Uiso 0.75 1 calc R . P
C50 C 1.0073(15) 0.2075(9) 1.2534(16) 0.138(7) Uani 0.75 1 d . U P
H50A H 1.0324 0.2034 1.2054 0.207 Uiso 0.75 1 calc GR . P
H50B H 1.0523 0.1932 1.3075 0.207 Uiso 0.75 1 calc GR . P
H50C H 0.9970 0.2448 1.2616 0.207 Uiso 0.75 1 calc GR . P
C51 C 0.8949(13) 0.1638(7) 1.3045(13) 0.108(5) Uani 0.75 1 d . U P
H51A H 0.8745 0.1939 1.3310 0.163 Uiso 0.75 1 calc GR . P
H51B H 0.9471 0.1460 1.3489 0.163 Uiso 0.75 1 calc GR . P
H51C H 0.8422 0.1393 1.2813 0.163 Uiso 0.75 1 calc GR . P
O13 O 0.3948(7) 0.8043(4) 0.3798(7) 0.119(3) Uani 1 1 d . U .
N7 N 0.5444(7) 0.8429(4) 0.4186(6) 0.089(2) Uani 1 1 d . U .
C55 C 0.4699(8) 0.8187(5) 0.4372(8) 0.085(3) Uani 1 1 d . U .
H55 H 0.4767 0.8130 0.4969 0.103 Uiso 1 1 calc R . .
C56 C 0.6335(9) 0.8568(5) 0.4876(9) 0.107(4) Uani 1 1 d . U .
H56A H 0.6292 0.8487 0.5451 0.160 Uiso 1 1 calc GR . .
H56B H 0.6457 0.8944 0.4842 0.160 Uiso 1 1 calc GR . .
H56C H 0.6851 0.8365 0.4793 0.160 Uiso 1 1 calc GR . .
C57 C 0.5396(10) 0.8526(6) 0.3258(8) 0.111(4) Uani 1 1 d . U .
H57A H 0.4908 0.8302 0.2860 0.167 Uiso 1 1 calc GR . .
H57B H 0.6006 0.8442 0.3200 0.167 Uiso 1 1 calc GR . .
H57C H 0.5244 0.8895 0.3108 0.167 Uiso 1 1 calc GR . .

loop_
_atom_site_aniso_label
_atom_site_aniso_U_11
_atom_site_aniso_U_22
_atom_site_aniso_U_33
_atom_site_aniso_U_23
_atom_site_aniso_U_13
_atom_site_aniso_U_12
Zn1 0.0260(3) 0.0215(3) 0.0192(3) 0.0025(2) 0.0051(2) 0.0031(2)
Zn2 0.0255(3) 0.0221(3) 0.0222(3) -0.0054(2) 0.0067(2) -0.0034(2)
S1 0.0439(7) 0.0349(7) 0.0331(6) -0.0039(5) 0.0036(5) 0.0065(6)
O1 0.0366(19) 0.0370(19) 0.0271(18) 0.0067(15) 0.0116(15) -0.0058(16)
O2 0.0325(19) 0.0324(19) 0.0311(19) -0.0054(15) 0.0105(15) -0.0125(15)
O3 0.040(2) 0.0205(16) 0.046(2) -0.0007(15) 0.0196(17) -0.0075(15)
O4 0.0266(16) 0.0240(17) 0.0323(18) 0.0006(15) 0.0071(13) -0.0064(14)
O5 0.0412(19) 0.0267(17) 0.0320(18) -0.0033(15) 0.0169(15) -0.0021(15)
O6 0.0325(18) 0.0293(18) 0.0277(17) 0.0001(14) 0.0052(15) 0.0104(15)
O7 0.0334(18) 0.0312(19) 0.0307(18) -0.0056(15) 0.0101(14) 0.0060(14)
O8 0.0285(17) 0.0193(16) 0.054(2) 0.0003(15) 0.0169(16) 0.0048(14)
O9 0.041(2) 0.0206(17) 0.045(2) -0.0047(15) 0.0211(17) -0.0016(15)
O10 0.0283(17) 0.0242(17) 0.040(2) -0.0060(15) 0.0055(15) 0.0054(14)
N1 0.0240(19) 0.028(2) 0.0192(19) 0.0018(16) 0.0052(15) 0.0039(16)
N2 0.035(2) 0.042(3) 0.032(2) -0.004(2) 0.0064(18) 0.002(2)
N3 0.036(2) 0.035(2) 0.031(2) 0.0001(19) 0.0050(18) 0.0026(19)
N4 0.026(2) 0.029(2) 0.022(2) 0.0031(17) 0.0055(16) 0.0016(17)
C1 0.025(2) 0.033(3) 0.027(3) -0.005(2) 0.0037(19) 0.001(2)
C2 0.024(3) 0.048(3) 0.034(3) -0.002(2) 0.008(2) 0.007(2)
C3 0.025(3) 0.047(3) 0.028(3) -0.001(2) 0.009(2) 0.006(2)
C4 0.026(2) 0.033(3) 0.027(3) 0.000(2) 0.0075(19) 0.006(2)
C5 0.025(2) 0.038(3) 0.026(2) -0.002(2) 0.0086(19) 0.007(2)
C6 0.028(3) 0.046(3) 0.029(3) -0.001(2) 0.006(2) 0.003(2)
C7 0.030(3) 0.034(3) 0.028(3) -0.002(2) 0.007(2) -0.001(2)
C8 0.023(3) 0.036(3) 0.028(3) 0.000(2) 0.007(2) -0.0013(19)
C9 0.018(2) 0.038(3) 0.026(2) 0.001(2) 0.0034(18) 0.0011(19)
C10 0.021(2) 0.033(3) 0.028(3) -0.001(2) 0.0058(19) 0.0009(19)
C11 0.021(2) 0.035(3) 0.028(3) -0.002(2) 0.006(2) -0.002(2)
C12 0.034(3) 0.033(3) 0.030(3) -0.004(2) 0.005(2) -0.002(2)
C13 0.031(3) 0.034(3) 0.030(3) 0.002(2) 0.003(2) 0.001(2)
C14 0.026(3) 0.039(3) 0.030(3) -0.002(2) 0.007(2) 0.001(2)
C15 0.027(3) 0.040(3) 0.030(3) -0.005(2) 0.008(2) 0.002(2)
C16 0.025(2) 0.034(3) 0.028(3) -0.002(2) 0.006(2) -0.003(2)
C17 0.033(3) 0.030(3) 0.030(3) -0.002(2) 0.011(2) 0.007(2)
C18 0.025(2) 0.034(3) 0.024(2) 0.000(2) 0.0034(19) 0.008(2)
C19 0.028(3) 0.053(4) 0.029(3) -0.008(2) 0.010(2) 0.008(2)
C20 0.028(3) 0.057(4) 0.031(3) -0.005(2) 0.004(2) 0.012(2)
C21 0.029(2) 0.0131(19) 0.029(2) 0.0023(17) 0.0094(18) 0.0009(17)
C22 0.028(2) 0.015(2) 0.028(2) 0.0008(17) 0.0074(18) -0.0016(17)
C23 0.037(3) 0.030(3) 0.025(2) 0.004(2) 0.004(2) -0.006(2)
C24 0.031(3) 0.035(3) 0.030(3) 0.003(2) 0.000(2) -0.009(2)
C25 0.033(2) 0.020(2) 0.032(2) 0.0029(19) 0.009(2) -0.0077(19)
C26 0.047(3) 0.049(3) 0.025(2) 0.000(2) 0.008(2) -0.021(3)
C27 0.038(3) 0.041(3) 0.027(3) -0.001(2) 0.005(2) -0.021(2)
C28 0.028(2) 0.023(2) 0.026(2) 0.0043(19) 0.0039(18) -0.0029(19)
C29 0.026(2) 0.025(2) 0.036(3) 0.002(2) 0.0114(19) -0.0040(19)
C30 0.025(2) 0.021(2) 0.032(2) 0.0031(19) 0.0081(19) -0.0061(18)
C31 0.025(2) 0.024(2) 0.020(2) 0.0054(18) 0.0000(17) -0.0028(18)
C32 0.021(2) 0.030(2) 0.030(2) 0.004(2) 0.0058(18) -0.0012(19)
C33 0.021(2) 0.025(2) 0.035(2) 0.005(2) 0.0049(18) -0.0093(18)
C34 0.030(2) 0.023(2) 0.017(2) -0.0002(18) 0.0054(18) -0.0037(18)
C35 0.031(2) 0.016(2) 0.024(2) -0.0003(17) 0.0068(19) 0.0013(18)
C36 0.030(2) 0.017(2) 0.027(2) -0.0014(18) 0.0084(19) 0.0030(18)
C37 0.034(3) 0.023(2) 0.029(2) -0.0066(19) 0.003(2) 0.003(2)
C38 0.031(2) 0.026(2) 0.033(3) -0.003(2) 0.001(2) 0.006(2)
C39 0.027(2) 0.018(2) 0.037(3) 0.0014(19) 0.009(2) 0.0080(18)
C40 0.034(3) 0.037(3) 0.028(2) -0.008(2) 0.007(2) 0.005(2)
C41 0.035(3) 0.028(2) 0.026(2) -0.003(2) 0.005(2) 0.008(2)
C42 0.026(2) 0.021(2) 0.026(2) -0.0022(18) 0.0051(17) 0.0048(18)
C43 0.026(2) 0.026(2) 0.036(3) -0.002(2) 0.0100(19) 0.0051(19)
C44 0.024(2) 0.023(2) 0.029(2) 0.0015(19) 0.0060(18) 0.0019(18)
C45 0.026(2) 0.024(2) 0.021(2) -0.0019(18) 0.0018(17) 0.0054(18)
C46 0.024(2) 0.029(2) 0.028(2) -0.002(2) 0.0049(19) 0.0093(19)
C47 0.024(2) 0.024(2) 0.036(3) 0.000(2) 0.0088(19) 0.0014(18)
C48 0.034(3) 0.024(2) 0.019(2) -0.0024(18) 0.0056(18) 0.005(2)
O12 0.085(4) 0.101(5) 0.127(6) -0.014(5) 0.049(4) -0.022(4)
N6 0.082(4) 0.070(4) 0.087(4) 0.009(3) 0.029(3) 0.003(3)
C52 0.071(4) 0.078(4) 0.080(4) 0.001(4) 0.031(3) -0.004(4)
C53 0.158(9) 0.102(7) 0.102(7) 0.002(6) 0.028(7) 0.016(7)
C54 0.106(7) 0.101(7) 0.145(9) 0.005(7) 0.044(7) -0.009(6)
O11 0.091(6) 0.135(7) 0.088(6) 0.014(5) 0.048(5) 0.006(5)
N5 0.062(4) 0.055(4) 0.075(4) -0.008(3) 0.030(3) 0.001(3)
C49 0.086(6) 0.094(6) 0.104(6) -0.002(5) 0.037(5) -0.002(5)
C50 0.132(10) 0.144(11) 0.156(12) -0.026(9) 0.072(9) -0.004(9)
C51 0.104(8) 0.103(9) 0.135(10) 0.010(8) 0.062(8) -0.007(7)
O13 0.108(5) 0.132(6) 0.129(6) 0.012(5) 0.055(5) -0.002(5)
N7 0.094(4) 0.091(4) 0.084(4) 0.002(4) 0.032(3) 0.008(4)
C55 0.082(4) 0.087(5) 0.089(5) 0.002(4) 0.030(4) 0.003(4)
C56 0.109(7) 0.093(7) 0.102(7) -0.003(6) 0.014(6) 0.000(6)
C57 0.130(8) 0.119(8) 0.083(6) 0.014(6) 0.033(6) -0.019(7)

loop_
_atom_type_symbol
_atom_type_description
_atom_type_scat_dispersion_real
_atom_type_scat_dispersion_imag
_atom_type_scat_source
C C 0.0181 0.0091 'International Tables Vol C Tables 4.2.6.8 and 6.1.1.4'
H H 0.0000 0.0000 'International Tables Vol C Tables 4.2.6.8 and 6.1.1.4'
N N 0.0311 0.0180 'International Tables Vol C Tables 4.2.6.8 and 6.1.1.4'
O O 0.0492 0.0322 'International Tables Vol C Tables 4.2.6.8 and 6.1.1.4'
S S 0.3331 0.5567 'International Tables Vol C Tables 4.2.6.8 and 6.1.1.4'
Zn Zn -1.5491 0.6778 'International Tables Vol C Tables 4.2.6.8 and 6.1.1.4'

loop_
_geom_angle_atom_site_label_1
_geom_angle_atom_site_label_2
_geom_angle_atom_site_label_3
_geom_angle
_geom_angle_site_symmetry_1
_geom_angle_site_symmetry_3
O1 Zn1 O6 101.30(16) . .
O1 Zn1 O9 88.97(15) . 3_455
O1 Zn1 O10 132.29(16) . 3_455
O1 Zn1 N1 104.84(16) . .
O1 Zn1 C48 111.88(16) . 3_455
O6 Zn1 O9 161.00(14) . 3_455
O6 Zn1 O10 102.05(15) . 3_455
O6 Zn1 N1 100.11(15) . .
O6 Zn1 C48 132.65(16) . 3_455
O9 Zn1 C48 29.07(15) 3_455 3_455
O10 Zn1 O9 59.83(14) 3_455 3_455
O10 Zn1 N1 111.15(16) 3_455 .
O10 Zn1 C48 30.76(16) 3_455 3_455
N1 Zn1 O9 92.50(15) . 3_455
N1 Zn1 C48 102.76(16) . 3_455
O2 Zn2 O4 100.44(15) . 3
O2 Zn2 O5 159.84(14) . 3
O2 Zn2 N4 98.12(16) . 2_666
O2 Zn2 C34 131.02(16) . 3
O4 Zn2 O5 60.14(14) 3 3
O4 Zn2 N4 102.47(16) 3 2_666
O4 Zn2 C34 30.64(15) 3 3
O5 Zn2 C34 29.55(14) 3 3
O7 Zn2 O2 102.60(15) . .
O7 Zn2 O4 142.52(16) . 3
O7 Zn2 O5 91.99(14) . 3
O7 Zn2 N4 103.05(16) . 2_666
O7 Zn2 C34 118.74(16) . 3
N4 Zn2 O5 91.94(15) 2_666 3
N4 Zn2 C34 96.98(16) 2_666 3
N3 S1 N2 100.5(2) . .
C21 O1 Zn1 133.2(3) . .
C21 O2 Zn2 134.8(3) . .
C28 O3 C25 116.2(4) . .
C34 O4 Zn2 96.4(3) . 3_445
C34 O5 Zn2 82.7(3) . 3_445
C35 O6 Zn1 125.0(3) . .
C35 O7 Zn2 144.2(3) . .
C42 O8 C39 117.6(4) . .
C48 O9 Zn1 82.3(3) . 3_545
C48 O10 Zn1 96.9(3) . 3_545
C3 N1 Zn1 121.0(4) . .
C4 N1 Zn1 121.4(3) . .
C4 N1 C3 117.3(4) . .
C9 N2 S1 106.8(4) . .
C10 N3 S1 107.0(4) . .
C18 N4 Zn2 122.4(3) . 2_463
C18 N4 C19 116.8(4) . .
C19 N4 Zn2 120.4(4) . 2_463
C2 C1 C5 116.6(5) . .
C2 C1 C6 124.5(5) . .
C5 C1 C6 118.8(5) . .
C1 C2 H2 119.7 . .
C3 C2 C1 120.6(5) . .
C3 C2 H2 119.7 . .
N1 C3 C2 122.7(5) . .
N1 C3 H3 118.6 . .
C2 C3 H3 118.6 . .
N1 C4 H4 118.5 . .
N1 C4 C5 123.0(4) . .
C5 C4 H4 118.5 . .
C1 C5 H5 120.1 . .
C4 C5 C1 119.7(5) . .
C4 C5 H5 120.1 . .
C1 C6 H6 118.0 . .
C7 C6 C1 124.1(5) . .
C7 C6 H6 118.0 . .
C6 C7 H7 117.9 . .
C6 C7 C8 124.3(5) . .
C8 C7 H7 117.9 . .
C9 C8 C7 119.8(5) . .
C13 C8 C7 124.2(5) . .
C13 C8 C9 116.0(5) . .
N2 C9 C8 125.6(5) . .
N2 C9 C10 113.0(5) . .
C8 C9 C10 121.4(5) . .
N3 C10 C9 112.7(5) . .
N3 C10 C11 127.2(5) . .
C11 C10 C9 120.1(5) . .
C10 C11 C14 123.2(5) . .
C12 C11 C10 116.7(5) . .
C12 C11 C14 120.0(5) . .
C11 C12 H12 118.4 . .
C11 C12 C13 123.2(5) . .
C13 C12 H12 118.4 . .
C8 C13 C12 122.5(5) . .
C8 C13 H13 118.8 . .
C12 C13 H13 118.8 . .
C11 C14 H14 117.3 . .
C15 C14 C11 125.4(5) . .
C15 C14 H14 117.3 . .
C14 C15 H15 117.4 . .
C14 C15 C16 125.3(5) . .
C16 C15 H15 117.4 . .
C17 C16 C15 119.9(5) . .
C17 C16 C20 117.0(5) . .
C20 C16 C15 123.0(5) . .
C16 C17 H17 120.1 . .
C16 C17 C18 119.9(5) . .
C18 C17 H17 120.1 . .
N4 C18 C17 123.3(5) . .
N4 C18 H18 118.3 . .
C17 C18 H18 118.3 . .
N4 C19 H19 118.6 . .
N4 C19 C20 122.9(5) . .
C20 C19 H19 118.6 . .
C16 C20 H20 120.0 . .
C19 C20 C16 120.0(5) . .
C19 C20 H20 120.0 . .
O1 C21 C22 116.2(4) . .
O2 C21 O1 125.9(4) . .
O2 C21 C22 117.9(4) . .
C23 C22 C21 120.2(4) . .
C23 C22 C27 119.5(4) . .
C27 C22 C21 120.3(4) . .
C22 C23 H23 119.6 . .
C24 C23 C22 120.9(5) . .
C24 C23 H23 119.6 . .
C23 C24 H24 120.4 . .
C23 C24 C25 119.2(5) . .
C25 C24 H24 120.4 . .
C24 C25 O3 119.2(5) . .
C26 C25 O3 120.0(5) . .
C26 C25 C24 120.9(5) . .
C25 C26 H26 119.9 . .
C25 C26 C27 120.2(5) . .
C27 C26 H26 119.9 . .
C22 C27 H27 120.4 . .
C26 C27 C22 119.3(5) . .
C26 C27 H27 120.4 . .
O3 C28 C29 116.1(4) . .
O3 C28 C33 123.0(4) . .
C29 C28 C33 121.0(5) . .
C28 C29 H29 120.4 . .
C30 C29 C28 119.1(5) . .
C30 C29 H29 120.4 . .
C29 C30 H30 119.6 . .
C29 C30 C31 120.9(4) . .
C31 C30 H30 119.6 . .
C30 C31 C34 120.6(4) . .
C32 C31 C30 119.4(5) . .
C32 C31 C34 119.9(4) . .
C31 C32 H32 119.8 . .
C31 C32 C33 120.4(5) . .
C33 C32 H32 119.8 . .
C28 C33 C32 119.2(4) . .
C28 C33 H33 120.4 . .
C32 C33 H33 120.4 . .
O4 C34 Zn2 53.0(2) . 3_445
O4 C34 C31 118.0(4) . .
O5 C34 Zn2 67.7(3) . 3_445
O5 C34 O4 120.6(4) . .
O5 C34 C31 121.4(4) . .
C31 C34 Zn2 169.5(3) . 3_445
O6 C35 C36 117.2(4) . .
O7 C35 O6 125.9(4) . .
O7 C35 C36 117.0(4) . .
C37 C36 C35 119.6(4) . .
C37 C36 C41 119.1(4) . .
C41 C36 C35 121.2(4) . .
C36 C37 H37 119.8 . .
C38 C37 C36 120.5(5) . .
C38 C37 H37 119.8 . .
C37 C38 H38 120.3 . .
C37 C38 C39 119.4(5) . .
C39 C38 H38 120.3 . .
C38 C39 O8 118.7(5) . .
C38 C39 C40 121.5(5) . .
C40 C39 O8 119.8(5) . .
C39 C40 H40 120.6 . .
C41 C40 C39 118.8(5) . .
C41 C40 H40 120.6 . .
C36 C41 H41 119.7 . .
C40 C41 C36 120.7(5) . .
C40 C41 H41 119.7 . .
C43 C42 O8 122.8(4) . .
C43 C42 C47 121.7(4) . .
C47 C42 O8 115.5(4) . .
C42 C43 H43 120.9 . .
C44 C43 C42 118.2(4) . .
C44 C43 H43 120.9 . .
C43 C44 H44 119.1 . .
C43 C44 C45 121.9(5) . .
C45 C44 H44 119.1 . .
C44 C45 C46 118.7(4) . .
C44 C45 C48 119.2(5) . .
C46 C45 C48 122.1(4) . .
C45 C46 H46 119.6 . .
C47 C46 C45 120.8(4) . .
C47 C46 H46 119.6 . .
C42 C47 H47 120.7 . .
C46 C47 C42 118.6(5) . .
C46 C47 H47 120.7 . .
O9 C48 Zn1 68.6(3) . 3_545
O9 C48 O10 121.0(4) . .
O9 C48 C45 121.0(4) . .
O10 C48 Zn1 52.4(2) . 3_545
O10 C48 C45 118.0(4) . .
C45 C48 Zn1 170.2(4) . 3_545
C52 N6 C53 118.7(10) . .
C52 N6 C54 121.8(11) . .
C54 N6 C53 119.5(11) . .
O12 C52 N6 124.8(10) . .
O12 C52 H52 117.6 . .
N6 C52 H52 117.6 . .
N6 C53 H53A 109.5 . .
N6 C53 H53B 109.5 . .
N6 C53 H53C 109.5 . .
H53A C53 H53B 109.5 . .
H53A C53 H53C 109.5 . .
H53B C53 H53C 109.5 . .
N6 C54 H54A 109.5 . .
N6 C54 H54B 109.5 . .
N6 C54 H54C 109.5 . .
H54A C54 H54B 109.5 . .
H54A C54 H54C 109.5 . .
H54B C54 H54C 109.5 . .
C49 N5 C51 115.4(12) . .
C50 N5 C49 125.3(15) . .
C50 N5 C51 118.9(15) . .
O11 C49 N5 125.7(15) . .
O11 C49 H49 117.2 . .
N5 C49 H49 117.2 . .
N5 C50 H50A 109.5 . .
N5 C50 H50B 109.5 . .
N5 C50 H50C 109.5 . .
H50A C50 H50B 109.5 . .
H50A C50 H50C 109.5 . .
H50B C50 H50C 109.5 . .
N5 C51 H51A 109.5 . .
N5 C51 H51B 109.5 . .
N5 C51 H51C 109.5 . .
H51A C51 H51B 109.5 . .
H51A C51 H51C 109.5 . .
H51B C51 H51C 109.5 . .
C55 N7 C56 122.4(10) . .
C55 N7 C57 121.2(10) . .
C56 N7 C57 116.2(11) . .
O13 C55 N7 124.0(11) . .
O13 C55 H55 118.0 . .
N7 C55 H55 118.0 . .
N7 C56 H56A 109.5 . .
N7 C56 H56B 109.5 . .
N7 C56 H56C 109.5 . .
H56A C56 H56B 109.5 . .
H56A C56 H56C 109.5 . .
H56B C56 H56C 109.5 . .
N7 C57 H57A 109.5 . .
N7 C57 H57B 109.5 . .
N7 C57 H57C 109.5 . .
H57A C57 H57B 109.5 . .
H57A C57 H57C 109.5 . .
H57B C57 H57C 109.5 . .

loop_
_geom_bond_atom_site_label_1
_geom_bond_atom_site_label_2
_geom_bond_distance
_geom_bond_site_symmetry_2
Zn1 O1 1.956(3) .
Zn1 O6 1.988(3) .
Zn1 O9 2.355(4) 3_455
Zn1 O10 2.000(4) 3_455
Zn1 N1 2.024(4) .
Zn1 C48 2.507(5) 3_455
Zn2 O2 2.006(3) .
Zn2 O4 2.008(4) 3
Zn2 O5 2.332(4) 3
Zn2 O7 1.964(4) .
Zn2 N4 2.051(4) 2_666
Zn2 C34 2.499(5) 3
S1 N2 1.616(5) .
S1 N3 1.613(5) .
O1 C21 1.258(6) .
O2 C21 1.255(6) .
O3 C25 1.390(6) .
O3 C28 1.382(6) .
O4 Zn2 2.008(4) 3_445
O4 C34 1.282(6) .
O5 Zn2 2.332(4) 3_445
O5 C34 1.242(6) .
O6 C35 1.268(6) .
O7 C35 1.236(6) .
O8 C39 1.395(6) .
O8 C42 1.387(6) .
O9 Zn1 2.355(4) 3_545
O9 C48 1.229(7) .
O10 Zn1 2.000(4) 3_545
O10 C48 1.291(6) .
N1 C3 1.350(7) .
N1 C4 1.345(6) .
N2 C9 1.339(7) .
N3 C10 1.340(7) .
N4 Zn2 2.051(4) 2_463
N4 C18 1.337(7) .
N4 C19 1.353(7) .
C1 C2 1.385(8) .
C1 C5 1.404(7) .
C1 C6 1.473(8) .
C2 H2 0.9300 .
C2 C3 1.368(9) .
C3 H3 0.9300 .
C4 H4 0.9300 .
C4 C5 1.372(7) .
C5 H5 0.9300 .
C6 H6 0.9300 .
C6 C7 1.332(8) .
C7 H7 0.9300 .
C7 C8 1.462(8) .
C8 C9 1.431(8) .
C8 C13 1.378(8) .
C9 C10 1.444(7) .
C10 C11 1.422(8) .
C11 C12 1.372(8) .
C11 C14 1.462(8) .
C12 H12 0.9300 .
C12 C13 1.413(8) .
C13 H13 0.9300 .
C14 H14 0.9300 .
C14 C15 1.350(8) .
C15 H15 0.9300 .
C15 C16 1.451(8) .
C16 C17 1.375(8) .
C16 C20 1.398(8) .
C17 H17 0.9300 .
C17 C18 1.387(7) .
C18 H18 0.9300 .
C19 H19 0.9300 .
C19 C20 1.373(9) .
C20 H20 0.9300 .
C21 C22 1.500(6) .
C22 C23 1.390(7) .
C22 C27 1.390(7) .
C23 H23 0.9300 .
C23 C24 1.367(8) .
C24 H24 0.9300 .
C24 C25 1.390(8) .
C25 C26 1.361(8) .
C26 H26 0.9300 .
C26 C27 1.393(8) .
C27 H27 0.9300 .
C28 C29 1.384(7) .
C28 C33 1.394(7) .
C29 H29 0.9300 .
C29 C30 1.388(7) .
C30 H30 0.9300 .
C30 C31 1.389(7) .
C31 C32 1.389(7) .
C31 C34 1.488(7) .
C32 H32 0.9300 .
C32 C33 1.391(7) .
C33 H33 0.9300 .
C34 Zn2 2.499(5) 3_445
C35 C36 1.502(6) .
C36 C37 1.394(7) .
C36 C41 1.396(7) .
C37 H37 0.9300 .
C37 C38 1.379(7) .
C38 H38 0.9300 .
C38 C39 1.377(8) .
C39 C40 1.388(7) .
C40 H40 0.9300 .
C40 C41 1.383(7) .
C41 H41 0.9300 .
C42 C43 1.389(7) .
C42 C47 1.385(7) .
C43 H43 0.9300 .
C43 C44 1.373(7) .
C44 H44 0.9300 .
C44 C45 1.383(7) .
C45 C46 1.393(7) .
C45 C48 1.497(7) .
C46 H46 0.9300 .
C46 C47 1.384(7) .
C47 H47 0.9300 .
C48 Zn1 2.507(5) 3_545
O12 C52 1.252(12) .
N6 C52 1.316(13) .
N6 C53 1.440(16) .
N6 C54 1.427(15) .
C52 H52 0.9300 .
C53 H53A 0.9600 .
C53 H53B 0.9600 .
C53 H53C 0.9600 .
C54 H54A 0.9600 .
C54 H54B 0.9600 .
C54 H54C 0.9600 .
O11 C49 1.232(19) .
N5 C49 1.351(19) .
N5 C50 1.31(2) .
N5 C51 1.420(18) .
C49 H49 0.9300 .
C50 H50A 0.9600 .
C50 H50B 0.9600 .
C50 H50C 0.9600 .
C51 H51A 0.9600 .
C51 H51B 0.9600 .
C51 H51C 0.9600 .
O13 C55 1.228(14) .
N7 C55 1.375(14) .
N7 C56 1.441(14) .
N7 C57 1.472(15) .
C55 H55 0.9300 .
C56 H56A 0.9600 .
C56 H56B 0.9600 .
C56 H56C 0.9600 .
C57 H57A 0.9600 .
C57 H57B 0.9600 .
C57 H57C 0.9600 .

loop_
_geom_torsion_atom_site_label_1
_geom_torsion_atom_site_label_2
_geom_torsion_atom_site_label_3
_geom_torsion_atom_site_label_4
_geom_torsion
_geom_torsion_site_symmetry_1
_geom_torsion_site_symmetry_4
Zn1 O1 C21 O2 -10.4(8) . .
Zn1 O1 C21 C22 169.2(3) . .
Zn1 O6 C35 O7 1.0(7) . .
Zn1 O6 C35 C36 -178.7(3) . .
Zn1 O9 C48 O10 -1.5(4) 3_545 .
Zn1 O9 C48 C45 177.9(4) 3_545 .
Zn1 O10 C48 O9 1.8(5) 3_545 .
Zn1 O10 C48 C45 -177.6(4) 3_545 .
Zn1 N1 C3 C2 172.7(5) . .
Zn1 N1 C4 C5 -173.2(4) . .
Zn2 O2 C21 O1 0.4(8) . .
Zn2 O2 C21 C22 -179.1(3) . .
Zn2 O4 C34 O5 4.6(5) 3_445 .
Zn2 O4 C34 C31 -173.7(3) 3_445 .
Zn2 O5 C34 O4 -4.0(4) 3_445 .
Zn2 O5 C34 C31 174.2(4) 3_445 .
Zn2 O7 C35 O6 4.8(10) . .
Zn2 O7 C35 C36 -175.4(4) . .
Zn2 N4 C18 C17 173.7(4) 2_463 .
Zn2 N4 C19 C20 -171.7(5) 2_463 .
S1 N2 C9 C8 179.0(4) . .
S1 N2 C9 C10 -1.3(5) . .
S1 N3 C10 C9 -1.8(5) . .
S1 N3 C10 C11 -179.8(4) . .
O1 C21 C22 C23 -7.4(7) . .
O1 C21 C22 C27 172.6(5) . .
O2 C21 C22 C23 172.2(5) . .
O2 C21 C22 C27 -7.8(7) . .
O3 C25 C26 C27 179.3(5) . .
O3 C28 C29 C30 178.9(4) . .
O3 C28 C33 C32 -179.3(5) . .
O6 C35 C36 C37 -174.7(5) . .
O6 C35 C36 C41 6.5(7) . .
O7 C35 C36 C37 5.5(7) . .
O7 C35 C36 C41 -173.3(5) . .
O8 C39 C40 C41 -175.3(5) . .
O8 C42 C43 C44 -179.4(5) . .
O8 C42 C47 C46 179.1(4) . .
N1 C4 C5 C1 1.1(9) . .
N2 S1 N3 C10 1.0(4) . .
N2 C9 C10 N3 2.1(6) . .
N2 C9 C10 C11 -179.8(5) . .
N3 S1 N2 C9 0.2(4) . .
N3 C10 C11 C12 176.0(5) . .
N3 C10 C11 C14 -4.7(8) . .
N4 C19 C20 C16 -1.7(10) . .
C1 C2 C3 N1 0.1(10) . .
C1 C6 C7 C8 175.2(5) . .
C2 C1 C5 C4 -1.8(8) . .
C2 C1 C6 C7 23.7(9) . .
C3 N1 C4 C5 0.3(8) . .
C4 N1 C3 C2 -0.9(8) . .
C5 C1 C2 C3 1.3(9) . .
C5 C1 C6 C7 -152.9(6) . .
C6 C1 C2 C3 -175.5(6) . .
C6 C1 C5 C4 175.1(5) . .
C6 C7 C8 C9 -156.0(6) . .
C6 C7 C8 C13 22.4(9) . .
C7 C8 C9 N2 -0.3(8) . .
C7 C8 C9 C10 180.0(5) . .
C7 C8 C13 C12 -179.5(5) . .
C8 C9 C10 N3 -178.1(5) . .
C8 C9 C10 C11 0.0(7) . .
C9 C8 C13 C12 -1.1(8) . .
C9 C10 C11 C12 -1.9(7) . .
C9 C10 C11 C14 177.5(5) . .
C10 C11 C12 C13 2.3(8) . .
C10 C11 C14 C15 -24.2(9) . .
C11 C12 C13 C8 -0.9(9) . .
C11 C14 C15 C16 -175.5(5) . .
C12 C11 C14 C15 155.1(6) . .
C13 C8 C9 N2 -178.8(5) . .
C13 C8 C9 C10 1.4(7) . .
C14 C11 C12 C13 -177.0(5) . .
C14 C15 C16 C17 159.3(6) . .
C14 C15 C16 C20 -19.2(9) . .
C15 C16 C17 C18 -176.4(5) . .
C15 C16 C20 C19 178.4(6) . .
C16 C17 C18 N4 -2.6(8) . .
C17 C16 C20 C19 -0.2(9) . .
C18 N4 C19 C20 1.4(9) . .
C19 N4 C18 C17 0.8(8) . .
C20 C16 C17 C18 2.2(8) . .
C21 C22 C23 C24 179.2(5) . .
C21 C22 C27 C26 -178.9(5) . .
C22 C23 C24 C25 -0.4(8) . .
C23 C22 C27 C26 1.2(9) . .
C23 C24 C25 O3 -179.0(5) . .
C23 C24 C25 C26 1.4(9) . .
C24 C25 C26 C27 -1.0(10) . .
C25 O3 C28 C29 -167.5(4) . .
C25 O3 C28 C33 13.3(7) . .
C25 C26 C27 C22 -0.3(10) . .
C27 C22 C23 C24 -0.8(8) . .
C28 O3 C25 C24 80.9(6) . .
C28 O3 C25 C26 -99.4(6) . .
C28 C29 C30 C31 0.9(7) . .
C29 C28 C33 C32 1.5(7) . .
C29 C30 C31 C32 0.5(7) . .
C29 C30 C31 C34 -179.9(4) . .
C30 C31 C32 C33 -0.9(7) . .
C30 C31 C34 Zn2 -28(2) . 3_445
C30 C31 C34 O4 0.9(7) . .
C30 C31 C34 O5 -177.3(4) . .
C31 C32 C33 C28 -0.1(8) . .
C32 C31 C34 Zn2 151.6(16) . 3_445
C32 C31 C34 O4 -179.4(4) . .
C32 C31 C34 O5 2.3(7) . .
C33 C28 C29 C30 -1.9(7) . .
C34 C31 C32 C33 179.5(4) . .
C35 C36 C37 C38 -178.4(5) . .
C35 C36 C41 C40 178.0(5) . .
C36 C37 C38 C39 1.2(8) . .
C37 C36 C41 C40 -0.8(8) . .
C37 C38 C39 O8 175.0(5) . .
C37 C38 C39 C40 -2.5(8) . .
C38 C39 C40 C41 2.2(8) . .
C39 O8 C42 C43 -7.0(7) . .
C39 O8 C42 C47 174.6(4) . .
C39 C40 C41 C36 -0.5(8) . .
C41 C36 C37 C38 0.5(8) . .
C42 O8 C39 C38 102.0(6) . .
C42 O8 C39 C40 -80.4(6) . .
C42 C43 C44 C45 0.8(8) . .
C43 C42 C47 C46 0.7(8) . .
C43 C44 C45 C46 0.0(7) . .
C43 C44 C45 C48 -177.5(5) . .
C44 C45 C46 C47 -0.5(7) . .
C44 C45 C48 O9 9.5(7) . .
C44 C45 C48 O10 -171.0(4) . .
C45 C46 C47 C42 0.2(7) . .
C46 C45 C48 O9 -167.9(5) . .
C46 C45 C48 O10 11.5(7) . .
C47 C42 C43 C44 -1.1(8) . .
C48 C45 C46 C47 177.0(5) . .
C53 N6 C52 O12 2.6(16) . .
C54 N6 C52 O12 -175.0(11) . .
C50 N5 C49 O11 -1(3) . .
C51 N5 C49 O11 172.1(16) . .
C56 N7 C55 O13 -176.7(12) . .
C57 N7 C55 O13 -0.9(19) . .
